data_9012640
loop_
_publ_author_name
'Krivovichev, S. V.'
'Molchanov, A. V.'
'Filatov, S. K.'

_publ_section_title
;
 Crystal structure of urusovite Cu(AlAsO5): a new type of an aluminoarsenate
 tetrahedral polyanion
;
_journal_name_full 'Crystallography Reports'
_journal_page_first 723
_journal_page_last 727
_journal_paper_doi 10.1134/1.1312909
_journal_volume 45
_journal_year 2000
_chemical_compound_source 'Kamchatka peninsula, Russia'
_chemical_formula_sum 'Al As Cu O5'
_chemical_name_mineral Urusovite
_space_group_IT_number 14
_symmetry_space_group_name_Hall '-P 2ybc'
_symmetry_space_group_name_H-M 'P 1 21/c 1'
_cell_angle_alpha 90
_cell_angle_beta 99.79
_cell_angle_gamma 90
_cell_length_a 7.335
_cell_length_b 10.255
_cell_length_c 5.599
_cell_formula_units_Z 4
_cell_volume 415.026
_database_code_amcsd 0012367
_exptl_crystal_density_diffrn 3.928
_cod_original_formula_sum 'Cu Al As O5'
_cod_database_code 9012640

loop_
_space_group_symop_operation_xyz
x,y,z
x,1/2-y,1/2+z
-x,1/2+y,1/2-z
-x,-y,-z

loop_
_atom_site_label
_atom_site_fract_x
_atom_site_fract_y
_atom_site_fract_z
_atom_site_U_iso_or_equiv
Cu 0.46180 0.14033 0.90950 0.01020
Al 0.14550 0.17700 0.43550 0.00800
As 0.72570 0.10839 0.42610 0.00820
O1 0.62310 0.04070 0.15960 0.01300
O2 0.90410 0.19960 0.37450 0.01230
O3 0.57070 0.19460 0.54700 0.01100
O4 0.23540 0.22230 0.73280 0.01010
O5 0.19840 0.01360 0.38440 0.01300

loop_
_cod_related_entry_id
_cod_related_entry_database
_cod_related_entry_code
1 AMCSD 0012367
